data_7064071
loop_
_publ_author_name
'Prasannan, Dijo'
'Nemykin, Victor N.'

_publ_section_title
;
 Unexpected formation of \a-formylated BOPHY in the reaction with copper
 salts
;
_journal_issue 45
_journal_name_full 'New Journal of Chemistry'
_journal_page_first 19649
_journal_page_last 19655
_journal_paper_doi 10.1039/D5NJ02748A
_journal_volume 49
_journal_year 2025
_chemical_formula_moiety 'C21 H21 B2 F4 N5 O'
_chemical_formula_sum 'C21 H21 B2 F4 N5 O'
_chemical_formula_weight 457.05
_space_group_crystal_system monoclinic
_space_group_IT_number 14
_space_group_name_Hall '-P 2ybc'
_space_group_name_H-M_alt 'P 1 21/c 1'
_atom_sites_solution_hydrogens geom
_atom_sites_solution_primary dual
_audit_creation_date 2025-06-11
_audit_creation_method
;
Olex2 1.5
(compiled 2025.04.05 svn.rf049d14d for OlexSys, GUI svn.r7224)
;
_audit_update_record
;
2025-06-16 deposited with the CCDC.	2025-10-16 downloaded from the CCDC.
;
_cell_angle_alpha 90
_cell_angle_beta 112.807(2)
_cell_angle_gamma 90
_cell_formula_units_Z 4
_cell_length_a 9.2694(7)
_cell_length_b 32.322(2)
_cell_length_c 7.3866(4)
_cell_measurement_reflns_used 3396
_cell_measurement_temperature 100.00
_cell_measurement_theta_max 27.57
_cell_measurement_theta_min 2.47
_cell_volume 2040.0(2)
_computing_cell_refinement 'SAINT V8.40B (?, 2016)'
_computing_data_reduction 'SAINT V8.40B (?, 2016)'
_computing_molecular_graphics 'Olex2 1.5 (Dolomanov et al., 2009)'
_computing_publication_material 'Olex2 1.5 (Dolomanov et al., 2009)'
_computing_structure_refinement 'XL  (Sheldrick, 2008)'
_computing_structure_solution 'SHELXT 2018/2 (Sheldrick, 2018)'
_diffrn_ambient_temperature 100.00
_diffrn_measured_fraction_theta_full 1.000
_diffrn_measured_fraction_theta_max 1.000
_diffrn_measurement_device_type 'Bruker APEX-II CCD'
_diffrn_measurement_method '\f and \w scans'
_diffrn_radiation_type MoK\a
_diffrn_radiation_wavelength 0.71073
_diffrn_reflns_av_R_equivalents 0.1523
_diffrn_reflns_av_unetI/netI 0.0783
_diffrn_reflns_Laue_measured_fraction_full 1.000
_diffrn_reflns_Laue_measured_fraction_max 1.000
_diffrn_reflns_limit_h_max 11
_diffrn_reflns_limit_h_min -11
_diffrn_reflns_limit_k_max 40
_diffrn_reflns_limit_k_min -40
_diffrn_reflns_limit_l_max 8
_diffrn_reflns_limit_l_min -9
_diffrn_reflns_number 40713
_diffrn_reflns_point_group_measured_fraction_full 1.000
_diffrn_reflns_point_group_measured_fraction_max 1.000
_diffrn_reflns_theta_full 25.242
_diffrn_reflns_theta_max 26.730
_diffrn_reflns_theta_min 2.384
_diffrn_source_current 1.4
_diffrn_source_power 0.07
_diffrn_source_voltage 50.0
_diffrn_standards_number 0
_exptl_absorpt_coefficient_mu 0.118
_exptl_absorpt_correction_T_max 0.7457
_exptl_absorpt_correction_T_min 0.6523
_exptl_absorpt_correction_type multi-scan
_exptl_absorpt_process_details
;
SADABS-2016/2 (Bruker,2016/2) was used for absorption correction.
wR2(int) was 0.1451 before and 0.0864 after correction.
The Ratio of minimum to maximum transmission is 0.8747.
The \l/2 correction factor is Not present.
;
_exptl_crystal_colour 'clear dark red'
_exptl_crystal_colour_lustre clear
_exptl_crystal_colour_modifier dark
_exptl_crystal_colour_primary red
_exptl_crystal_density_diffrn 1.488
_exptl_crystal_description needle
_exptl_crystal_F_000 944
_exptl_crystal_size_max 0.171
_exptl_crystal_size_mid 0.035
_exptl_crystal_size_min 0.021
_refine_diff_density_max 0.404
_refine_diff_density_min -0.346
_refine_diff_density_rms 0.081
_refine_ls_extinction_method none
_refine_ls_goodness_of_fit_ref 1.226
_refine_ls_hydrogen_treatment constr
_refine_ls_matrix_type full
_refine_ls_number_parameters 302
_refine_ls_number_reflns 4338
_refine_ls_number_restraints 0
_refine_ls_restrained_S_all 1.226
_refine_ls_R_factor_all 0.1457
_refine_ls_R_factor_gt 0.1121
_refine_ls_shift/su_max 0.000
_refine_ls_shift/su_mean 0.000
_refine_ls_structure_factor_coef Fsqd
_refine_ls_weighting_details 'w=1/[\s^2^(Fo^2^)+(0.0336P)^2^+7.0229P] where P=(Fo^2^+2Fc^2^)/3'
_refine_ls_weighting_scheme calc
_refine_ls_wR_factor_gt 0.1849
_refine_ls_wR_factor_ref 0.1970
_reflns_Friedel_coverage 0.000
_reflns_number_gt 3335
_reflns_number_total 4338
_reflns_threshold_expression 'I > 2\s(I)'
_cod_data_source_file d5nj02748a2.cif
_cod_data_source_block tmbophy_cpd9_a
_cod_depositor_comments 'Adding full bibliography for 7064069--7064073.cif.'
_cod_database_code 7064071
_shelx_shelxl_version_number 2019/1
_shelx_space_group_comment
;
The symmetry employed for this shelxl refinement is uniquely defined
by the following loop, which should always be used as a source of
symmetry information in preference to the above space-group names.
They are only intended as comments.
;
_shelx_estimated_absorpt_t_max 0.998
_shelx_estimated_absorpt_t_min 0.980
_olex2_refinement_description
;
1. Fixed Uiso
 At 1.2 times of:
  All C(H) groups, All N(H) groups
 At 1.5 times of:
  All C(H,H,H) groups
2.a Aromatic/amide H refined with riding coordinates:
 C2(H2), C5(H5), C6(H6), C8(H8), C12(H12), C14(H14), C16(H16), C19(H19), N1(H1)
2.b Idealised Me refined as rotating group:
 C11(H11A,H11B,H11C), C13(H13A,H13B,H13C), C20(H20A,H20B,H20C), C21(H21A,H21B,
 H21C)
;
_olex2_submission_special_instructions 'No special instructions were received'

loop_
_space_group_symop_operation_xyz
'x, y, z'
'-x, y+1/2, -z+1/2'
'-x, -y, -z'
'x, -y-1/2, z-1/2'

loop_
_atom_site_label
_atom_site_type_symbol
_atom_site_fract_x
_atom_site_fract_y
_atom_site_fract_z
_atom_site_U_iso_or_equiv
_atom_site_adp_type
_atom_site_occupancy
_atom_site_site_symmetry_order
_atom_site_calc_flag
_atom_site_refinement_flags_posn
_atom_site_refinement_flags_adp
_atom_site_refinement_flags_occupancy
_atom_site_disorder_assembly
_atom_site_disorder_group
C1 C -0.0762(5) 0.44881(13) 0.3938(6) 0.0137(9) Uani 1 1 d . . . . .
C2 C -0.2061(5) 0.46086(13) 0.4314(7) 0.0171(9) Uani 1 1 d . . . . .
H2 H -0.238886 0.448840 0.526492 0.020 Uiso 1 1 calc R U . . .
C3 C -0.2798(5) 0.49334(13) 0.3069(6) 0.0151(9) Uani 1 1 d . . . . .
C4 C -0.1933(5) 0.50103(14) 0.1937(6) 0.0162(9) Uani 1 1 d . . . . .
C5 C 0.0359(5) 0.41629(13) 0.4863(6) 0.0138(9) Uani 1 1 d . . . . .
H5 H 0.024664 0.401849 0.592041 0.017 Uiso 1 1 calc R U . . .
C6 C 0.1542(5) 0.40479(13) 0.4354(6) 0.0136(9) Uani 1 1 d . . . . .
H6 H 0.165756 0.418794 0.328737 0.016 Uiso 1 1 calc R U . . .
C7 C 0.2652(4) 0.37249(13) 0.5324(6) 0.0126(9) Uani 1 1 d . . . . .
C8 C 0.2779(5) 0.34758(13) 0.6949(6) 0.0130(9) Uani 1 1 d . . . . .
H8 H 0.213324 0.349207 0.767942 0.016 Uiso 1 1 calc R U . . .
C9 C 0.4003(5) 0.32056(13) 0.7289(6) 0.0131(9) Uani 1 1 d . . . . .
C10 C 0.4662(5) 0.32980(13) 0.5899(6) 0.0125(9) Uani 1 1 d . . . . .
C11 C -0.4228(5) 0.51634(15) 0.2976(7) 0.0220(10) Uani 1 1 d . . . . .
H11A H -0.500725 0.496647 0.305081 0.033 Uiso 1 1 calc R U . . .
H11B H -0.466686 0.531697 0.173767 0.033 Uiso 1 1 calc R U . . .
H11C H -0.394642 0.535729 0.408016 0.033 Uiso 1 1 calc R U . . .
C12 C -0.2128(6) 0.53225(17) 0.0508(8) 0.0301(12) Uani 1 1 d . . . . .
H12 H -0.299652 0.550348 0.021958 0.036 Uiso 1 1 calc R U . . .
C13 C 0.4542(5) 0.28699(14) 0.8833(6) 0.0177(10) Uani 1 1 d . . . . .
H13A H 0.411888 0.292311 0.983864 0.027 Uiso 1 1 calc R U . . .
H13B H 0.568797 0.286819 0.944362 0.027 Uiso 1 1 calc R U . . .
H13C H 0.416854 0.260081 0.821914 0.027 Uiso 1 1 calc R U . . .
C14 C 0.5952(5) 0.31349(13) 0.5649(6) 0.0133(9) Uani 1 1 d . . . . .
H14 H 0.649037 0.291563 0.649856 0.016 Uiso 1 1 calc R U . . .
C15 C 0.7571(5) 0.35532(13) 0.1517(6) 0.0162(9) Uani 1 1 d . . . . .
C16 C 0.6295(5) 0.37155(14) 0.1803(6) 0.0145(9) Uani 1 1 d . . . . .
H16 H 0.576871 0.394147 0.099400 0.017 Uiso 1 1 calc R U . . .
C17 C 0.9559(5) 0.31310(14) 0.2024(6) 0.0183(10) Uani 1 1 d . . . . .
C18 C 0.8223(5) 0.36612(15) 0.0131(6) 0.0199(10) Uani 1 1 d . . . . .
C19 C 0.9454(5) 0.33937(14) 0.0485(6) 0.0184(10) Uani 1 1 d . . . . .
H19 H 1.012709 0.338876 -0.021024 0.022 Uiso 1 1 calc R U . . .
C20 C 1.0717(5) 0.27969(15) 0.2959(7) 0.0236(11) Uani 1 1 d . . . . .
H20A H 1.019505 0.252729 0.264474 0.035 Uiso 1 1 calc R U . . .
H20B H 1.116445 0.283594 0.438609 0.035 Uiso 1 1 calc R U . . .
H20C H 1.155460 0.280769 0.246047 0.035 Uiso 1 1 calc R U . . .
C21 C 0.7690(6) 0.39987(16) -0.1353(7) 0.0283(12) Uani 1 1 d . . . . .
H21A H 0.659333 0.406495 -0.162525 0.042 Uiso 1 1 calc R U . . .
H21B H 0.778734 0.390849 -0.256675 0.042 Uiso 1 1 calc R U . . .
H21C H 0.833703 0.424503 -0.084303 0.042 Uiso 1 1 calc R U . . .
B1 B 0.4163(5) 0.37979(15) 0.3027(7) 0.0143(10) Uani 1 1 d . . . . .
B2 B 0.8074(6) 0.30455(16) 0.4345(7) 0.0154(10) Uani 1 1 d . . . . .
F1 F 0.7799(3) 0.26245(8) 0.4132(4) 0.0232(6) Uani 1 1 d . . . . .
F2 F 0.3008(3) 0.37090(10) 0.1232(4) 0.0295(7) Uani 1 1 d . . . . .
F3 F 0.4436(3) 0.42160(8) 0.3223(4) 0.0266(7) Uani 1 1 d . . . . .
F4 F 0.9244(3) 0.31277(9) 0.6150(4) 0.0232(6) Uani 1 1 d . . . . .
N1 N -0.0707(4) 0.47346(11) 0.2478(5) 0.0150(8) Uani 1 1 d . . . . .
H1 H 0.000028 0.472024 0.195872 0.018 Uiso 1 1 calc R U . . .
N2 N 0.3809(4) 0.36177(10) 0.4715(5) 0.0118(7) Uani 1 1 d . . . . .
N3 N 0.6503(4) 0.32583(10) 0.4325(5) 0.0125(7) Uani 1 1 d . . . . .
N4 N 0.5741(4) 0.35836(11) 0.3107(5) 0.0139(8) Uani 1 1 d . . . . .
N5 N 0.8419(4) 0.32270(11) 0.2667(5) 0.0151(8) Uani 1 1 d . . . . .
O1 O -0.1268(5) 0.53787(13) -0.0391(6) 0.0466(12) Uani 1 1 d . . . . .

loop_
_atom_site_aniso_label
_atom_site_aniso_U_11
_atom_site_aniso_U_22
_atom_site_aniso_U_33
_atom_site_aniso_U_23
_atom_site_aniso_U_13
_atom_site_aniso_U_12
C1 0.009(2) 0.016(2) 0.016(2) 0.0003(17) 0.0036(17) -0.0019(17)
C2 0.016(2) 0.016(2) 0.022(2) 0.0025(18) 0.0110(19) 0.0045(18)
C3 0.011(2) 0.015(2) 0.019(2) -0.0020(17) 0.0069(18) 0.0022(17)
C4 0.010(2) 0.022(2) 0.015(2) 0.0032(18) 0.0032(17) 0.0065(18)
C5 0.010(2) 0.018(2) 0.013(2) 0.0019(17) 0.0039(17) -0.0007(17)
C6 0.011(2) 0.015(2) 0.013(2) -0.0014(17) 0.0031(16) -0.0043(17)
C7 0.0053(19) 0.017(2) 0.013(2) -0.0054(17) 0.0010(16) -0.0022(16)
C8 0.009(2) 0.019(2) 0.013(2) -0.0034(17) 0.0072(16) -0.0035(17)
C9 0.007(2) 0.016(2) 0.013(2) -0.0004(16) 0.0001(16) -0.0022(17)
C10 0.008(2) 0.015(2) 0.013(2) 0.0013(16) 0.0026(16) -0.0012(16)
C11 0.017(2) 0.025(3) 0.028(3) 0.005(2) 0.013(2) 0.005(2)
C12 0.021(3) 0.040(3) 0.035(3) 0.015(2) 0.017(2) 0.013(2)
C13 0.017(2) 0.018(2) 0.018(2) 0.0020(18) 0.0067(19) -0.0024(18)
C14 0.012(2) 0.011(2) 0.014(2) 0.0010(16) 0.0024(17) -0.0006(17)
C15 0.013(2) 0.019(2) 0.014(2) -0.0024(17) 0.0025(17) -0.0062(18)
C16 0.011(2) 0.017(2) 0.016(2) 0.0017(17) 0.0060(17) 0.0002(17)
C17 0.012(2) 0.022(2) 0.020(2) -0.0074(19) 0.0063(18) -0.0022(18)
C18 0.014(2) 0.029(3) 0.016(2) -0.0080(19) 0.0044(18) -0.0090(19)
C19 0.011(2) 0.031(3) 0.016(2) -0.0063(19) 0.0077(18) -0.0017(19)
C20 0.011(2) 0.033(3) 0.026(3) -0.009(2) 0.0061(19) 0.004(2)
C21 0.028(3) 0.038(3) 0.028(3) 0.001(2) 0.020(2) -0.002(2)
B1 0.010(2) 0.018(3) 0.015(2) 0.0068(19) 0.0038(19) 0.0046(19)
B2 0.008(2) 0.022(3) 0.015(2) -0.001(2) 0.0026(19) 0.002(2)
F1 0.0209(14) 0.0163(14) 0.0376(16) 0.0011(12) 0.0169(12) 0.0018(11)
F2 0.0130(13) 0.062(2) 0.0127(13) -0.0012(13) 0.0039(11) 0.0023(13)
F3 0.0267(15) 0.0205(15) 0.0428(17) 0.0112(12) 0.0248(13) 0.0078(12)
F4 0.0117(13) 0.0410(17) 0.0157(13) 0.0010(12) 0.0038(10) 0.0007(12)
N1 0.0093(17) 0.019(2) 0.0190(19) 0.0022(15) 0.0086(15) 0.0037(15)
N2 0.0087(17) 0.0154(19) 0.0085(16) 0.0023(14) 0.0001(13) 0.0035(14)
N3 0.0085(17) 0.0120(18) 0.0136(17) 0.0011(14) 0.0005(14) 0.0007(14)
N4 0.0104(17) 0.0143(18) 0.0177(18) 0.0038(14) 0.0063(15) 0.0007(14)
N5 0.0089(17) 0.018(2) 0.0167(18) -0.0028(15) 0.0026(14) -0.0005(15)
O1 0.041(2) 0.060(3) 0.058(3) 0.043(2) 0.041(2) 0.032(2)

loop_
_atom_type_symbol
_atom_type_description
_atom_type_scat_dispersion_real
_atom_type_scat_dispersion_imag
_atom_type_scat_source
C C 0.0033 0.0016 'International Tables Vol C Tables 4.2.6.8 and 6.1.1.4'
H H 0.0000 0.0000 'International Tables Vol C Tables 4.2.6.8 and 6.1.1.4'
B B 0.0013 0.0007 'International Tables Vol C Tables 4.2.6.8 and 6.1.1.4'
F F 0.0171 0.0103 'International Tables Vol C Tables 4.2.6.8 and 6.1.1.4'
N N 0.0061 0.0033 'International Tables Vol C Tables 4.2.6.8 and 6.1.1.4'
O O 0.0106 0.0060 'International Tables Vol C Tables 4.2.6.8 and 6.1.1.4'

loop_
_geom_angle_atom_site_label_1
_geom_angle_atom_site_label_2
_geom_angle_atom_site_label_3
_geom_angle
_geom_angle_site_symmetry_1
_geom_angle_site_symmetry_3
_geom_angle_publ_flag
C2 C1 C5 128.8(4) . . ?
N1 C1 C2 107.2(4) . . ?
N1 C1 C5 124.0(4) . . ?
C1 C2 H2 125.6 . . ?
C3 C2 C1 108.7(4) . . ?
C3 C2 H2 125.6 . . ?
C2 C3 C11 127.2(4) . . ?
C4 C3 C2 106.5(4) . . ?
C4 C3 C11 126.3(4) . . ?
C3 C4 C12 129.7(4) . . ?
N1 C4 C3 108.3(4) . . ?
N1 C4 C12 121.9(4) . . ?
C1 C5 H5 117.2 . . ?
C6 C5 C1 125.7(4) . . ?
C6 C5 H5 117.2 . . ?
C5 C6 H6 117.9 . . ?
C5 C6 C7 124.3(4) . . ?
C7 C6 H6 117.9 . . ?
C8 C7 C6 129.9(4) . . ?
N2 C7 C6 121.4(4) . . ?
N2 C7 C8 108.6(4) . . ?
C7 C8 H8 126.0 . . ?
C9 C8 C7 108.0(4) . . ?
C9 C8 H8 126.0 . . ?
C8 C9 C10 106.9(4) . . ?
C8 C9 C13 127.0(4) . . ?
C10 C9 C13 126.1(4) . . ?
C14 C10 C9 130.9(4) . . ?
C14 C10 N2 120.7(4) . . ?
N2 C10 C9 108.3(3) . . ?
C3 C11 H11A 109.5 . . ?
C3 C11 H11B 109.5 . . ?
C3 C11 H11C 109.5 . . ?
H11A C11 H11B 109.5 . . ?
H11A C11 H11C 109.5 . . ?
H11B C11 H11C 109.5 . . ?
C4 C12 H12 117.2 . . ?
O1 C12 C4 125.6(4) . . ?
O1 C12 H12 117.2 . . ?
C9 C13 H13A 109.5 . . ?
C9 C13 H13B 109.5 . . ?
C9 C13 H13C 109.5 . . ?
H13A C13 H13B 109.5 . . ?
H13A C13 H13C 109.5 . . ?
H13B C13 H13C 109.5 . . ?
C10 C14 H14 117.2 . . ?
N3 C14 C10 125.7(4) . . ?
N3 C14 H14 117.2 . . ?
C16 C15 C18 130.2(4) . . ?
C16 C15 N5 120.6(4) . . ?
N5 C15 C18 109.2(4) . . ?
C15 C16 H16 117.1 . . ?
N4 C16 C15 125.7(4) . . ?
N4 C16 H16 117.1 . . ?
C19 C17 C20 129.1(4) . . ?
N5 C17 C19 109.3(4) . . ?
N5 C17 C20 121.6(4) . . ?
C15 C18 C21 126.8(4) . . ?
C19 C18 C15 105.2(4) . . ?
C19 C18 C21 128.0(4) . . ?
C17 C19 H19 125.4 . . ?
C18 C19 C17 109.3(4) . . ?
C18 C19 H19 125.4 . . ?
C17 C20 H20A 109.5 . . ?
C17 C20 H20B 109.5 . . ?
C17 C20 H20C 109.5 . . ?
H20A C20 H20B 109.5 . . ?
H20A C20 H20C 109.5 . . ?
H20B C20 H20C 109.5 . . ?
C18 C21 H21A 109.5 . . ?
C18 C21 H21B 109.5 . . ?
C18 C21 H21C 109.5 . . ?
H21A C21 H21B 109.5 . . ?
H21A C21 H21C 109.5 . . ?
H21B C21 H21C 109.5 . . ?
F2 B1 N2 112.0(4) . . ?
F2 B1 N4 107.8(4) . . ?
F3 B1 F2 110.5(4) . . ?
F3 B1 N2 112.3(4) . . ?
F3 B1 N4 107.1(3) . . ?
N2 B1 N4 106.8(3) . . ?
F1 B2 N3 107.1(3) . . ?
F1 B2 N5 112.1(4) . . ?
F4 B2 F1 110.0(4) . . ?
F4 B2 N3 107.3(3) . . ?
F4 B2 N5 112.3(4) . . ?
N5 B2 N3 107.8(3) . . ?
C1 N1 C4 109.3(3) . . ?
C1 N1 H1 125.4 . . ?
C4 N1 H1 125.4 . . ?
C7 N2 C10 108.2(3) . . ?
C7 N2 B1 128.5(3) . . ?
C10 N2 B1 123.4(3) . . ?
C14 N3 B2 118.1(3) . . ?
C14 N3 N4 117.5(3) . . ?
N4 N3 B2 124.3(3) . . ?
C16 N4 B1 116.1(3) . . ?
C16 N4 N3 118.2(3) . . ?
N3 N4 B1 125.5(3) . . ?
C15 N5 B2 123.1(4) . . ?
C17 N5 C15 107.0(4) . . ?
C17 N5 B2 129.9(4) . . ?

loop_
_geom_bond_atom_site_label_1
_geom_bond_atom_site_label_2
_geom_bond_distance
_geom_bond_site_symmetry_2
_geom_bond_publ_flag
C1 C2 1.392(6) . ?
C1 C5 1.449(6) . ?
C1 N1 1.358(5) . ?
C2 H2 0.9500 . ?
C2 C3 1.388(6) . ?
C3 C4 1.387(6) . ?
C3 C11 1.499(6) . ?
C4 C12 1.420(6) . ?
C4 N1 1.375(5) . ?
C5 H5 0.9500 . ?
C5 C6 1.342(6) . ?
C6 H6 0.9500 . ?
C6 C7 1.446(6) . ?
C7 C8 1.412(6) . ?
C7 N2 1.358(5) . ?
C8 H8 0.9500 . ?
C8 C9 1.375(6) . ?
C9 C10 1.415(6) . ?
C9 C13 1.512(6) . ?
C10 C14 1.383(6) . ?
C10 N2 1.386(5) . ?
C11 H11A 0.9800 . ?
C11 H11B 0.9800 . ?
C11 H11C 0.9800 . ?
C12 H12 0.9500 . ?
C12 O1 1.233(6) . ?
C13 H13A 0.9800 . ?
C13 H13B 0.9800 . ?
C13 H13C 0.9800 . ?
C14 H14 0.9500 . ?
C14 N3 1.328(5) . ?
C15 C16 1.384(6) . ?
C15 C18 1.419(6) . ?
C15 N5 1.391(5) . ?
C16 H16 0.9500 . ?
C16 N4 1.325(5) . ?
C17 C19 1.391(6) . ?
C17 C20 1.491(6) . ?
C17 N5 1.351(6) . ?
C18 C19 1.373(6) . ?
C18 C21 1.489(7) . ?
C19 H19 0.9500 . ?
C20 H20A 0.9800 . ?
C20 H20B 0.9800 . ?
C20 H20C 0.9800 . ?
C21 H21A 0.9800 . ?
C21 H21B 0.9800 . ?
C21 H21C 0.9800 . ?
B1 F2 1.374(5) . ?
B1 F3 1.372(6) . ?
B1 N2 1.523(6) . ?
B1 N4 1.599(6) . ?
B2 F1 1.382(6) . ?
B2 F4 1.379(5) . ?
B2 N3 1.606(6) . ?
B2 N5 1.513(6) . ?
N1 H1 0.8800 . ?
N3 N4 1.386(5) . ?

loop_
_geom_torsion_atom_site_label_1
_geom_torsion_atom_site_label_2
_geom_torsion_atom_site_label_3
_geom_torsion_atom_site_label_4
_geom_torsion
_geom_torsion_site_symmetry_1
_geom_torsion_site_symmetry_2
_geom_torsion_site_symmetry_3
_geom_torsion_site_symmetry_4
_geom_torsion_publ_flag
C1 C2 C3 C4 -0.2(5) . . . . ?
C1 C2 C3 C11 -179.2(4) . . . . ?
C1 C5 C6 C7 179.2(4) . . . . ?
C2 C1 C5 C6 176.1(4) . . . . ?
C2 C1 N1 C4 0.6(5) . . . . ?
C2 C3 C4 C12 -176.5(5) . . . . ?
C2 C3 C4 N1 0.5(5) . . . . ?
C3 C4 C12 O1 177.3(5) . . . . ?
C3 C4 N1 C1 -0.7(5) . . . . ?
C5 C1 C2 C3 -179.8(4) . . . . ?
C5 C1 N1 C4 -179.8(4) . . . . ?
C5 C6 C7 C8 -1.5(7) . . . . ?
C5 C6 C7 N2 178.8(4) . . . . ?
C6 C7 C8 C9 178.4(4) . . . . ?
C6 C7 N2 C10 -179.1(4) . . . . ?
C6 C7 N2 B1 0.0(6) . . . . ?
C7 C8 C9 C10 1.8(5) . . . . ?
C7 C8 C9 C13 -177.7(4) . . . . ?
C8 C7 N2 C10 1.1(4) . . . . ?
C8 C7 N2 B1 -179.7(4) . . . . ?
C8 C9 C10 C14 176.5(4) . . . . ?
C8 C9 C10 N2 -1.1(5) . . . . ?
C9 C10 C14 N3 -177.2(4) . . . . ?
C9 C10 N2 C7 0.0(4) . . . . ?
C9 C10 N2 B1 -179.2(4) . . . . ?
C10 C14 N3 B2 176.8(4) . . . . ?
C10 C14 N3 N4 1.3(6) . . . . ?
C11 C3 C4 C12 2.5(8) . . . . ?
C11 C3 C4 N1 179.5(4) . . . . ?
C12 C4 N1 C1 176.6(4) . . . . ?
C13 C9 C10 C14 -4.0(7) . . . . ?
C13 C9 C10 N2 178.4(4) . . . . ?
C14 C10 N2 C7 -178.0(4) . . . . ?
C14 C10 N2 B1 2.9(6) . . . . ?
C14 N3 N4 C16 178.7(4) . . . . ?
C14 N3 N4 B1 -5.8(6) . . . . ?
C15 C16 N4 B1 -175.0(4) . . . . ?
C15 C16 N4 N3 0.9(6) . . . . ?
C15 C18 C19 C17 0.0(5) . . . . ?
C16 C15 C18 C19 -178.7(4) . . . . ?
C16 C15 C18 C21 2.4(8) . . . . ?
C16 C15 N5 C17 178.7(4) . . . . ?
C16 C15 N5 B2 -3.3(6) . . . . ?
C18 C15 C16 N4 177.6(4) . . . . ?
C18 C15 N5 C17 -0.3(5) . . . . ?
C18 C15 N5 B2 177.6(4) . . . . ?
C19 C17 N5 C15 0.4(5) . . . . ?
C19 C17 N5 B2 -177.4(4) . . . . ?
C20 C17 C19 C18 -178.6(4) . . . . ?
C20 C17 N5 C15 178.9(4) . . . . ?
C20 C17 N5 B2 1.1(7) . . . . ?
C21 C18 C19 C17 179.0(4) . . . . ?
B2 N3 N4 C16 3.5(6) . . . . ?
B2 N3 N4 B1 179.0(4) . . . . ?
F1 B2 N3 C14 57.2(5) . . . . ?
F1 B2 N3 N4 -127.6(4) . . . . ?
F1 B2 N5 C15 124.1(4) . . . . ?
F1 B2 N5 C17 -58.4(6) . . . . ?
F2 B1 N2 C7 -67.2(6) . . . . ?
F2 B1 N2 C10 111.8(4) . . . . ?
F2 B1 N4 C16 62.7(5) . . . . ?
F2 B1 N4 N3 -112.8(4) . . . . ?
F3 B1 N2 C7 57.9(5) . . . . ?
F3 B1 N2 C10 -123.1(4) . . . . ?
F3 B1 N4 C16 -56.2(5) . . . . ?
F3 B1 N4 N3 128.2(4) . . . . ?
F4 B2 N3 C14 -60.8(5) . . . . ?
F4 B2 N3 N4 114.4(4) . . . . ?
F4 B2 N5 C15 -111.4(4) . . . . ?
F4 B2 N5 C17 66.0(6) . . . . ?
N1 C1 C2 C3 -0.3(5) . . . . ?
N1 C1 C5 C6 -3.3(7) . . . . ?
N1 C4 C12 O1 0.6(9) . . . . ?
N2 C7 C8 C9 -1.8(5) . . . . ?
N2 C10 C14 N3 0.2(7) . . . . ?
N2 B1 N4 C16 -176.7(4) . . . . ?
N2 B1 N4 N3 7.7(5) . . . . ?
N3 B2 N5 C15 6.5(5) . . . . ?
N3 B2 N5 C17 -176.0(4) . . . . ?
N4 B1 N2 C7 175.0(4) . . . . ?
N4 B1 N2 C10 -6.0(5) . . . . ?
N5 C15 C16 N4 -1.1(7) . . . . ?
N5 C15 C18 C19 0.2(5) . . . . ?
N5 C15 C18 C21 -178.8(4) . . . . ?
N5 C17 C19 C18 -0.3(5) . . . . ?
N5 B2 N3 C14 178.0(4) . . . . ?
N5 B2 N3 N4 -6.8(5) . . . . ?
